data_1549998
loop_
_publ_author_name
'Su, Zhong-Min'
'Xie, Shuai-Lei'
'Liu, Jiang'
'Dong, Long-Zhang'
'Li, Shun-Li'
'Lan, Ya-Qian'

_publ_section_title
;
 Hetero-metallic Active Sites Coupled with Strong Reductive
 Polyoxometalate for Selectively Photocatalytic CO2-to-CH4 Conversion in
 Water
;
_journal_name_full 'Chemical Science'
_journal_paper_doi 10.1039/C8SC03471K
_journal_year 2018
_chemical_formula_moiety 'Mn Mo12 O62 P8, 8(C2 H10 N2), 12(H2 O)'
_chemical_formula_sum 'C16 H104 Mn Mo12 N16 O74 P8'
_chemical_formula_weight 3159.13
_space_group_crystal_system monoclinic
_space_group_IT_number 14
_space_group_name_Hall '-P 2yn'
_space_group_name_H-M_alt 'P 1 21/n 1'
_symmetry_space_group_name_Hall '-P 2yn'
_symmetry_space_group_name_H-M 'P 1 21/n 1'
_atom_sites_solution_hydrogens mixed
_atom_sites_solution_primary dual
_audit_creation_date 2018-07-14
_audit_creation_method
;
Olex2 1.2
(compiled 2018.05.29 svn.r3508 for OlexSys, GUI svn.r5506)
;
_audit_update_record
;
2018-07-16 deposited with the CCDC.
2018-10-01 downloaded from the CCDC.
;
_cell_angle_alpha 90
_cell_angle_beta 92.645(2)
_cell_angle_gamma 90
_cell_formula_units_Z 2
_cell_length_a 15.8641(14)
_cell_length_b 15.9370(16)
_cell_length_c 17.1695(17)
_cell_measurement_reflns_used 9951
_cell_measurement_temperature 296(2)
_cell_measurement_theta_max 27.66
_cell_measurement_theta_min 2.56
_cell_volume 4336.3(7)
_computing_cell_refinement 'SAINT v8.37A (Bruker, 2015)'
_computing_data_reduction 'SAINT v8.37A (Bruker, 2015)'
_computing_molecular_graphics 'Olex2 (Dolomanov et al., 2009)'
_computing_publication_material 'Olex2 (Dolomanov et al., 2009)'
_computing_structure_refinement 'XL (Sheldrick, 2008)'
_computing_structure_solution 'XT (Sheldrick, 2015)'
_diffrn_ambient_temperature 296.15
_diffrn_measured_fraction_theta_full 0.998
_diffrn_measured_fraction_theta_max 0.985
_diffrn_measurement_device_type 'Bruker APEX-II CCD'
_diffrn_measurement_method '\f and \w scans'
_diffrn_radiation_type MoK\a
_diffrn_radiation_wavelength 0.71073
_diffrn_reflns_av_R_equivalents 0.0426
_diffrn_reflns_av_unetI/netI 0.0382
_diffrn_reflns_Laue_measured_fraction_full 0.998
_diffrn_reflns_Laue_measured_fraction_max 0.985
_diffrn_reflns_limit_h_max 20
_diffrn_reflns_limit_h_min -20
_diffrn_reflns_limit_k_max 20
_diffrn_reflns_limit_k_min -18
_diffrn_reflns_limit_l_max 22
_diffrn_reflns_limit_l_min -19
_diffrn_reflns_number 57163
_diffrn_reflns_point_group_measured_fraction_full 0.998
_diffrn_reflns_point_group_measured_fraction_max 0.985
_diffrn_reflns_theta_full 25.242
_diffrn_reflns_theta_max 27.721
_diffrn_reflns_theta_min 1.744
_diffrn_standards_number 0
_exptl_absorpt_coefficient_mu 2.088
_exptl_absorpt_correction_T_max 0.7455
_exptl_absorpt_correction_T_min 0.6547
_exptl_absorpt_correction_type multi-scan
_exptl_absorpt_process_details
'SADABS-2016/2 (Bruker,2016/2) was used for absorption correction. wR2(int) was 0.0726 before and 0.0449 after correction. The Ratio of minimum to maximum transmission is 0.8782. The \l/2 correction factor is Not present.'
_exptl_crystal_colour 'clear light red'
_exptl_crystal_colour_lustre clear
_exptl_crystal_colour_modifier light
_exptl_crystal_colour_primary red
_exptl_crystal_density_diffrn 2.420
_exptl_crystal_description plate
_exptl_crystal_F_000 3106
_exptl_crystal_size_max 0.23
_exptl_crystal_size_mid 0.17
_exptl_crystal_size_min 0.05
_refine_diff_density_max 1.276
_refine_diff_density_min -1.177
_refine_diff_density_rms 0.309
_refine_ls_extinction_method none
_refine_ls_goodness_of_fit_ref 1.186
_refine_ls_hydrogen_treatment constr
_refine_ls_matrix_type full
_refine_ls_number_parameters 609
_refine_ls_number_reflns 10042
_refine_ls_number_restraints 0
_refine_ls_restrained_S_all 1.186
_refine_ls_R_factor_all 0.0625
_refine_ls_R_factor_gt 0.0418
_refine_ls_shift/su_max 0.001
_refine_ls_shift/su_mean 0.000
_refine_ls_structure_factor_coef Fsqd
_refine_ls_weighting_details 'w=1/[\s^2^(Fo^2^)+(0.0550P)^2^+13.1341P] where P=(Fo^2^+2Fc^2^)/3'
_refine_ls_weighting_scheme calc
_refine_ls_wR_factor_gt 0.0985
_refine_ls_wR_factor_ref 0.1144
_reflns_Friedel_coverage 0.000
_reflns_number_gt 8174
_reflns_number_total 10042
_reflns_threshold_expression 'I > 2\s(I)'
_cod_data_source_file c8sc03471k2.cif
_cod_data_source_block NENU_607
_cod_database_code 1549998
_shelx_shelxl_version_number 2014/7
_shelx_space_group_comment
;
The symmetry employed for this shelxl refinement is uniquely defined
by the following loop, which should always be used as a source of
symmetry information in preference to the above space-group names.
They are only intended as comments.
;
_shelx_estimated_absorpt_t_max 0.903
_shelx_estimated_absorpt_t_min 0.645
_olex2_refinement_description
;
1. Fixed Uiso
 At 1.2 times of:
  All C(H,H) groups, All N(H,H,H) groups
 At 1.5 times of:
  All O(H,H) groups
2. Others
 Fixed Sof: O5W(0.5) H5WA(0.5) H5WB(0.5) O1W(0.5) H1WA(0.5) H1WB(0.5) O6W(0.5)
 H6WA(0.5) H6WB(0.5) O8W(0.5) H8WA(0.5) H8WB(0.5)
3.a Riding coordinates:
 O4W(H4WA,H4WB), O5W(H5WA,H5WB), O1W(H1WA,H1WB), O6W(H6WA,H6WB), O8W(H8WA,H8WB)
3.b Free rotating group:
 O3W(H3WA,H3WB), O7W(H7WA,H7WB), O2W(H2WA,H2WB)
3.c Secondary CH2 refined with riding coordinates:
 C1(H1A,H1B), C6(H6D,H6E), C5(H5D,H5E), C3(H3D,H3E), C2(H2D,H2E), C8(H8D,H8E),
 C7(H7A,H7B), C4(H4D,H4E)
3.d Idealised Me refined as rotating group:
 N6(H6A,H6B,H6C), N8(H8A,H8B,H8C), N1(H1C,H1D,H1E), N5(H5A,H5B,H5C), N3(H3A,
 H3B,H3C), N4(H4A,H4B,H4C), N2(H2A,H2B,H2C), N7(H7C,H7D,H7E)
;
_olex2_submission_special_instructions 'No special instructions were received'

loop_
_space_group_symop_operation_xyz
'x, y, z'
'-x+1/2, y+1/2, -z+1/2'
'-x, -y, -z'
'x-1/2, -y-1/2, z-1/2'

loop_
_atom_site_label
_atom_site_type_symbol
_atom_site_fract_x
_atom_site_fract_y
_atom_site_fract_z
_atom_site_U_iso_or_equiv
_atom_site_adp_type
_atom_site_occupancy
_atom_site_site_symmetry_order
_atom_site_calc_flag
_atom_site_refinement_flags_posn
_atom_site_refinement_flags_adp
_atom_site_refinement_flags_occupancy
_atom_site_disorder_assembly
_atom_site_disorder_group
Mo1 Mo 0.57275(3) 0.50502(3) 0.71619(3) 0.01288(11) Uani 1 1 d . . . . .
Mo6 Mo 0.36986(3) 0.42819(3) 0.67117(3) 0.01342(11) Uani 1 1 d . . . . .
Mo2 Mo 0.69900(3) 0.46182(3) 0.63429(3) 0.01319(11) Uani 1 1 d . . . . .
Mo3 Mo 0.66598(3) 0.32746(3) 0.47498(3) 0.01417(11) Uani 1 1 d . . . . .
Mo4 Mo 0.51503(3) 0.26839(3) 0.44428(3) 0.01455(11) Uani 1 1 d . . . . .
Mo5 Mo 0.34395(3) 0.32609(3) 0.55401(3) 0.01395(11) Uani 1 1 d . . . . .
Mn1 Mn 0.5000 0.5000 0.5000 0.0158(2) Uani 1 2 d S T P . .
P1 P 0.54638(8) 0.30888(9) 0.63719(8) 0.0129(3) Uani 1 1 d . . . . .
P4 P 0.43995(9) 0.46059(10) 0.85270(8) 0.0185(3) Uani 1 1 d . . . . .
P3 P 0.36746(10) 0.13105(10) 0.48887(9) 0.0226(3) Uani 1 1 d . . . . .
P2 P 0.84032(8) 0.31956(10) 0.58881(9) 0.0181(3) Uani 1 1 d . . . . .
O2 O 0.5557(2) 0.3851(2) 0.4568(2) 0.0151(8) Uani 1 1 d . . . . .
O9 O 0.4453(2) 0.5356(2) 0.6898(2) 0.0151(8) Uani 1 1 d . . . . .
O5 O 0.7126(2) 0.4437(2) 0.5142(2) 0.0158(8) Uani 1 1 d . . . . .
O3 O 0.5877(2) 0.5110(2) 0.6032(2) 0.0139(7) Uani 1 1 d . . . . .
O1 O 0.3966(2) 0.4383(2) 0.5607(2) 0.0144(7) Uani 1 1 d . . . . .
O19 O 0.5628(2) 0.2340(3) 0.6885(2) 0.0225(9) Uani 1 1 d . . . . .
O17 O 0.4829(2) 0.2884(2) 0.5679(2) 0.0158(8) Uani 1 1 d . . . . .
O8 O 0.3442(2) 0.3092(2) 0.6662(2) 0.0189(8) Uani 1 1 d . . . . .
O26 O 0.3715(3) 0.0488(3) 0.5337(3) 0.0293(10) Uani 1 1 d . . . . .
O18 O 0.5074(2) 0.3836(2) 0.6816(2) 0.0158(8) Uani 1 1 d . . . . .
O7 O 0.3916(2) 0.3202(2) 0.4412(2) 0.0160(8) Uani 1 1 d . . . . .
O28 O 0.3870(2) 0.4116(3) 0.7890(2) 0.0212(9) Uani 1 1 d . . . . .
O30 O 0.4431(3) 0.4086(3) 0.9266(2) 0.0269(10) Uani 1 1 d . . . . .
O25 O 0.3310(2) 0.1993(3) 0.5423(3) 0.0241(9) Uani 1 1 d . . . . .
O21 O 0.7720(2) 0.2809(3) 0.5317(2) 0.0222(9) Uani 1 1 d . . . . .
O10 O 0.6030(2) 0.6021(3) 0.7451(2) 0.0213(8) Uani 1 1 d . . . . .
O4 O 0.6694(2) 0.4331(2) 0.7400(2) 0.0169(8) Uani 1 1 d . . . . .
O29 O 0.5317(2) 0.4706(3) 0.8244(2) 0.0207(8) Uani 1 1 d . . . . .
O20 O 0.7958(2) 0.3767(3) 0.6482(2) 0.0218(9) Uani 1 1 d . . . . .
O6 O 0.6181(2) 0.2153(2) 0.4841(2) 0.0193(8) Uani 1 1 d . . . . .
O31 O 0.4013(3) 0.5469(3) 0.8654(3) 0.0287(10) Uani 1 1 d . . . . .
O16 O 0.6282(2) 0.3420(2) 0.6012(2) 0.0155(8) Uani 1 1 d . . . . .
O24 O 0.4587(3) 0.1565(3) 0.4689(3) 0.0253(9) Uani 1 1 d . . . . .
O13 O 0.5157(3) 0.2555(3) 0.3458(2) 0.0253(9) Uani 1 1 d . . . . .
O22 O 0.8832(2) 0.2479(3) 0.6350(3) 0.0269(10) Uani 1 1 d . . . . .
O12 O 0.7022(3) 0.3297(3) 0.3843(2) 0.0259(9) Uani 1 1 d . . . . .
O11 O 0.7586(2) 0.5488(3) 0.6442(3) 0.0249(9) Uani 1 1 d . . . . .
O15 O 0.2749(2) 0.4757(3) 0.6719(2) 0.0246(9) Uani 1 1 d . . . . .
O14 O 0.2438(2) 0.3511(3) 0.5272(2) 0.0248(9) Uani 1 1 d . . . . .
O27 O 0.3152(3) 0.1204(3) 0.4130(3) 0.0413(12) Uani 1 1 d . . . . .
O23 O 0.9037(3) 0.3697(3) 0.5441(3) 0.0310(10) Uani 1 1 d . . . . .
N6 N 0.3690(3) 0.4130(4) 1.0665(3) 0.0284(12) Uani 1 1 d . . . . .
H6A H 0.3980 0.4125 1.0234 0.034 Uiso 1 1 calc GR . . . .
H6B H 0.3733 0.3632 1.0897 0.034 Uiso 1 1 calc GR . . . .
H6C H 0.3896 0.4525 1.0987 0.034 Uiso 1 1 calc GR . . . .
N8 N 1.0444(3) 0.2019(4) 0.6868(3) 0.0313(12) Uani 1 1 d . . . . .
H8A H 1.0003 0.2195 0.6572 0.038 Uiso 1 1 calc GR . . . .
H8B H 1.0324 0.2058 0.7368 0.038 Uiso 1 1 calc GR . . . .
H8C H 1.0557 0.1488 0.6754 0.038 Uiso 1 1 calc GR . . . .
C1 C 0.2367(4) 0.2650(4) 0.2786(4) 0.0322(15) Uani 1 1 d . . . . .
H1A H 0.2088 0.2322 0.2373 0.039 Uiso 1 1 calc R . . . .
H1B H 0.2399 0.3224 0.2604 0.039 Uiso 1 1 calc R . . . .
N1 N 0.3231(3) 0.2326(4) 0.2927(3) 0.0406(15) Uani 1 1 d . . . . .
H1C H 0.3471 0.2256 0.2473 0.049 Uiso 1 1 calc GR . . . .
H1D H 0.3211 0.1836 0.3174 0.049 Uiso 1 1 calc GR . . . .
H1E H 0.3531 0.2690 0.3218 0.049 Uiso 1 1 calc GR . . . .
N5 N 0.1350(4) 0.4146(4) 1.0895(4) 0.0452(16) Uani 1 1 d . . . . .
H5A H 0.1215 0.3680 1.0632 0.054 Uiso 1 1 calc GR . . . .
H5B H 0.1248 0.4590 1.0591 0.054 Uiso 1 1 calc GR . . . .
H5C H 0.1042 0.4180 1.1314 0.054 Uiso 1 1 calc GR . . . .
C6 C 0.2799(4) 0.4309(5) 1.0461(4) 0.0317(15) Uani 1 1 d . . . . .
H6D H 0.2613 0.3969 1.0017 0.038 Uiso 1 1 calc R . . . .
H6E H 0.2737 0.4894 1.0314 0.038 Uiso 1 1 calc R . . . .
N3 N 0.2738(4) 0.0418(4) 0.6632(4) 0.0369(14) Uani 1 1 d . . . . .
H3A H 0.2958 0.0476 0.6168 0.044 Uiso 1 1 calc GR . . . .
H3B H 0.2178 0.0412 0.6575 0.044 Uiso 1 1 calc GR . . . .
H3C H 0.2916 -0.0061 0.6849 0.044 Uiso 1 1 calc GR . . . .
N4 N 0.4242(4) 0.1910(4) 0.7664(4) 0.0457(16) Uani 1 1 d . . . . .
H4A H 0.4771 0.2024 0.7550 0.055 Uiso 1 1 calc GR . . . .
H4B H 0.4216 0.1825 0.8175 0.055 Uiso 1 1 calc GR . . . .
H4C H 0.3912 0.2341 0.7523 0.055 Uiso 1 1 calc GR . . . .
N2 N 0.1626(4) 0.1775(4) 0.3720(4) 0.0485(18) Uani 1 1 d . . . . .
H2A H 0.1375 0.1506 0.3319 0.058 Uiso 1 1 calc GR . . . .
H2B H 0.1279 0.1796 0.4112 0.058 Uiso 1 1 calc GR . . . .
H2C H 0.2095 0.1503 0.3873 0.058 Uiso 1 1 calc GR . . . .
C5 C 0.2253(4) 0.4124(5) 1.1139(4) 0.0373(16) Uani 1 1 d . . . . .
H5D H 0.2394 0.3574 1.1350 0.045 Uiso 1 1 calc R . . . .
H5E H 0.2364 0.4535 1.1547 0.045 Uiso 1 1 calc R . . . .
O4W O 0.4849(5) -0.0323(5) 0.6273(4) 0.087(3) Uani 1 1 d . . . . .
H4WA H 0.4500 -0.0141 0.5922 0.130 Uiso 1 1 d R . . . .
H4WB H 0.4852 -0.0851 0.6206 0.130 Uiso 1 1 d R . . . .
C3 C 0.3009(4) 0.1134(4) 0.7143(4) 0.0336(15) Uani 1 1 d . . . . .
H3D H 0.2766 0.1075 0.7649 0.040 Uiso 1 1 calc R . . . .
H3E H 0.2808 0.1657 0.6913 0.040 Uiso 1 1 calc R . . . .
O3W O 0.7088(6) 0.1368(5) 0.3304(5) 0.086(2) Uani 1 1 d . . . . .
H3WA H 0.6569 0.1415 0.3399 0.129 Uiso 1 1 d G . . . .
H3WB H 0.7297 0.1852 0.3237 0.129 Uiso 1 1 d G . . . .
C2 C 0.1839(4) 0.2627(5) 0.3485(4) 0.0379(17) Uani 1 1 d . . . . .
H2D H 0.2141 0.2905 0.3916 0.046 Uiso 1 1 calc R . . . .
H2E H 0.1322 0.2938 0.3370 0.046 Uiso 1 1 calc R . . . .
O7W O 0.5782(6) 0.3535(7) 1.0078(5) 0.123(4) Uani 1 1 d . . . . .
H7WA H 0.6049 0.3989 1.0171 0.184 Uiso 1 1 d G . . . .
H7WB H 0.5304 0.3647 0.9858 0.184 Uiso 1 1 d G . . . .
C8 C 1.1184(5) 0.2547(5) 0.6721(6) 0.048(2) Uani 1 1 d . . . . .
H8D H 1.1451 0.2331 0.6265 0.058 Uiso 1 1 calc R . . . .
H8E H 1.1587 0.2493 0.7161 0.058 Uiso 1 1 calc R . . . .
C7 C 1.0999(6) 0.3447(6) 0.6596(6) 0.060(2) Uani 1 1 d . . . . .
H7A H 1.0591 0.3621 0.6968 0.072 Uiso 1 1 calc R . . . .
H7B H 1.1512 0.3764 0.6709 0.072 Uiso 1 1 calc R . . . .
C4 C 0.3954(4) 0.1154(5) 0.7243(5) 0.0426(18) Uani 1 1 d . . . . .
H4D H 0.4148 0.0660 0.7529 0.051 Uiso 1 1 calc R . . . .
H4E H 0.4196 0.1142 0.6734 0.051 Uiso 1 1 calc R . . . .
O2W O 0.8784(5) 0.4573(8) 0.4113(6) 0.118(4) Uani 1 1 d . . . . .
H2WA H 0.8983 0.4611 0.4580 0.177 Uiso 1 1 d G . . . .
H2WB H 0.8264 0.4701 0.4094 0.177 Uiso 1 1 d G . . . .
N7 N 1.0676(5) 0.3669(9) 0.5821(6) 0.128(5) Uani 1 1 d . . . . .
H7C H 1.0797 0.3263 0.5489 0.153 Uiso 1 1 calc GR . . . .
H7D H 1.0912 0.4146 0.5674 0.153 Uiso 1 1 calc GR . . . .
H7E H 1.0119 0.3735 0.5824 0.153 Uiso 1 1 calc GR . . . .
O5W O 0.3517(12) 0.2688(9) 0.8906(8) 0.095(6) Uani 0.5 1 d . . . A 1
H5WA H 0.3870 0.3001 0.9155 0.142 Uiso 0.5 1 d R . . A 1
H5WB H 0.3369 0.2330 0.9240 0.142 Uiso 0.5 1 d R . . A 1
O1W O 1.0660(10) 0.4408(11) 0.4195(12) 0.125(8) Uani 0.5 1 d . . . . .
H1WA H 1.1107 0.4485 0.3951 0.188 Uiso 0.5 1 d R . . . .
H1WB H 1.0552 0.4885 0.4388 0.188 Uiso 0.5 1 d R . . . .
O6W O 0.4650(14) 0.2330(9) 0.9187(8) 0.105(7) Uani 0.5 1 d . . . B 2
H6WA H 0.5051 0.1989 0.9111 0.158 Uiso 0.5 1 d R . . B 2
H6WB H 0.4686 0.2695 0.8829 0.158 Uiso 0.5 1 d R . . B 2
O8W O 0.0770(11) 0.5019(14) 1.2585(12) 0.140(9) Uani 0.5 1 d . . . . .
H8WA H 0.0974 0.5245 1.2187 0.211 Uiso 0.5 1 d R . . . .
H8WB H 0.0325 0.5299 1.2661 0.211 Uiso 0.5 1 d R . . . .

loop_
_atom_site_aniso_label
_atom_site_aniso_U_11
_atom_site_aniso_U_22
_atom_site_aniso_U_33
_atom_site_aniso_U_23
_atom_site_aniso_U_13
_atom_site_aniso_U_12
Mo1 0.0152(2) 0.0153(2) 0.0080(2) -0.00091(17) -0.00128(16) -0.00060(17)
Mo6 0.0150(2) 0.0157(2) 0.0094(2) 0.00000(18) -0.00057(16) -0.00075(17)
Mo2 0.0145(2) 0.0143(2) 0.0106(2) 0.00022(18) -0.00183(16) 0.00000(16)
Mo3 0.0164(2) 0.0144(2) 0.0116(2) -0.00044(18) -0.00074(16) 0.00069(17)
Mo4 0.0187(2) 0.0128(2) 0.0119(2) -0.00168(18) -0.00195(17) -0.00040(17)
Mo5 0.0154(2) 0.0136(2) 0.0126(2) -0.00032(18) -0.00173(16) -0.00165(17)
Mn1 0.0188(5) 0.0167(6) 0.0118(6) -0.0010(5) -0.0014(4) 0.0000(4)
P1 0.0151(6) 0.0133(7) 0.0099(6) 0.0009(5) -0.0018(5) -0.0003(5)
P4 0.0195(6) 0.0258(8) 0.0104(7) -0.0005(6) 0.0015(5) -0.0012(6)
P3 0.0295(7) 0.0154(8) 0.0226(8) -0.0009(6) -0.0014(6) -0.0049(6)
P2 0.0154(6) 0.0204(8) 0.0184(7) 0.0031(6) -0.0010(5) 0.0032(5)
O2 0.0179(17) 0.0123(19) 0.0149(19) 0.0006(15) -0.0016(14) 0.0005(14)
O9 0.0190(17) 0.0147(19) 0.0115(18) -0.0011(15) -0.0005(14) -0.0006(14)
O5 0.0183(17) 0.017(2) 0.0119(18) 0.0015(16) -0.0003(14) -0.0002(15)
O3 0.0166(17) 0.015(2) 0.0102(18) -0.0008(15) -0.0015(14) 0.0019(14)
O1 0.0185(17) 0.015(2) 0.0097(17) 0.0000(15) 0.0003(14) 0.0002(14)
O19 0.0240(19) 0.024(2) 0.019(2) 0.0106(18) -0.0017(16) -0.0012(17)
O17 0.0164(17) 0.016(2) 0.0151(19) 0.0001(16) -0.0032(14) -0.0009(14)
O8 0.0247(19) 0.020(2) 0.0118(19) 0.0015(16) 0.0001(15) -0.0040(16)
O26 0.037(2) 0.019(2) 0.032(3) 0.0047(19) 0.0040(19) -0.0032(18)
O18 0.0161(17) 0.017(2) 0.0136(18) -0.0006(16) -0.0002(14) 0.0011(15)
O7 0.0178(17) 0.017(2) 0.0129(18) -0.0020(16) -0.0048(14) -0.0003(15)
O28 0.0220(19) 0.030(2) 0.0113(19) 0.0006(17) 0.0004(15) -0.0052(17)
O30 0.029(2) 0.037(3) 0.015(2) 0.0045(19) 0.0009(16) -0.0017(19)
O25 0.025(2) 0.015(2) 0.033(2) -0.0021(18) 0.0063(17) -0.0067(16)
O21 0.0199(19) 0.023(2) 0.024(2) -0.0035(18) -0.0057(16) 0.0047(16)
O10 0.0257(19) 0.019(2) 0.019(2) -0.0046(17) 0.0006(16) -0.0033(16)
O4 0.0179(17) 0.023(2) 0.0096(18) 0.0029(16) -0.0013(14) 0.0028(15)
O29 0.0205(18) 0.032(2) 0.0096(18) -0.0027(17) -0.0012(14) 0.0003(17)
O20 0.0220(18) 0.026(2) 0.017(2) -0.0034(17) -0.0045(15) 0.0042(16)
O6 0.0212(18) 0.017(2) 0.020(2) -0.0007(17) -0.0018(15) 0.0027(15)
O31 0.030(2) 0.030(3) 0.026(2) -0.006(2) 0.0017(18) 0.0056(19)
O16 0.0160(17) 0.016(2) 0.0143(19) -0.0002(15) -0.0018(14) -0.0007(14)
O24 0.031(2) 0.014(2) 0.031(2) -0.0040(18) 0.0060(18) -0.0053(17)
O13 0.030(2) 0.030(2) 0.015(2) -0.0047(18) -0.0026(16) 0.0003(18)
O22 0.024(2) 0.026(2) 0.030(2) 0.0022(19) -0.0078(17) 0.0121(17)
O12 0.029(2) 0.032(3) 0.017(2) -0.0003(19) 0.0085(17) -0.0018(18)
O11 0.025(2) 0.021(2) 0.029(2) -0.0041(19) 0.0008(17) -0.0058(17)
O15 0.0216(19) 0.028(2) 0.024(2) -0.0022(19) -0.0002(16) 0.0029(17)
O14 0.0189(19) 0.029(2) 0.026(2) -0.0017(19) -0.0043(16) 0.0008(17)
O27 0.052(3) 0.040(3) 0.030(3) -0.001(2) -0.012(2) -0.013(2)
O23 0.023(2) 0.040(3) 0.030(2) 0.010(2) 0.0039(17) -0.0039(19)
N6 0.038(3) 0.032(3) 0.016(3) 0.001(2) 0.003(2) 0.001(2)
N8 0.031(3) 0.036(3) 0.027(3) -0.002(3) -0.001(2) 0.003(2)
C1 0.042(4) 0.033(4) 0.020(3) -0.002(3) -0.009(3) -0.008(3)
N1 0.033(3) 0.067(5) 0.022(3) 0.002(3) 0.002(2) -0.005(3)
N5 0.036(3) 0.044(4) 0.055(4) -0.020(3) 0.000(3) 0.004(3)
C6 0.039(4) 0.032(4) 0.024(3) 0.005(3) -0.002(3) 0.004(3)
N3 0.034(3) 0.037(4) 0.039(3) 0.007(3) 0.000(3) -0.006(3)
N4 0.044(4) 0.052(4) 0.041(4) 0.002(3) 0.003(3) -0.008(3)
N2 0.054(4) 0.060(5) 0.033(4) -0.017(3) 0.013(3) -0.023(3)
C5 0.037(4) 0.041(4) 0.033(4) -0.001(3) 0.002(3) 0.003(3)
O4W 0.112(6) 0.083(5) 0.064(5) -0.028(4) -0.028(4) 0.060(5)
C3 0.037(3) 0.033(4) 0.031(4) 0.003(3) 0.010(3) -0.001(3)
O3W 0.116(7) 0.053(4) 0.090(6) -0.006(4) 0.023(5) 0.025(4)
C2 0.038(4) 0.040(4) 0.036(4) -0.009(3) 0.001(3) -0.002(3)
O7W 0.095(6) 0.217(11) 0.053(5) -0.049(6) -0.029(4) 0.092(7)
C8 0.030(4) 0.045(5) 0.070(6) -0.003(4) 0.008(4) -0.001(3)
C7 0.050(5) 0.048(5) 0.082(7) 0.014(5) 0.004(5) -0.007(4)
C4 0.039(4) 0.043(5) 0.046(5) -0.011(4) -0.002(3) 0.003(3)
O2W 0.053(4) 0.169(9) 0.133(8) 0.104(8) 0.004(5) 0.006(5)
N7 0.036(4) 0.222(14) 0.127(9) 0.112(10) 0.018(5) 0.018(6)
O5W 0.150(16) 0.075(10) 0.062(9) -0.016(8) 0.036(10) -0.079(11)
O1W 0.089(11) 0.109(14) 0.19(2) 0.053(13) 0.107(13) 0.045(10)
O6W 0.21(2) 0.058(10) 0.051(9) 0.002(7) 0.049(11) -0.029(11)
O8W 0.082(11) 0.19(2) 0.137(16) 0.068(15) -0.088(12) -0.066(12)

loop_
_atom_type_symbol
_atom_type_description
_atom_type_scat_dispersion_real
_atom_type_scat_dispersion_imag
_atom_type_scat_source
C C 0.0033 0.0016 'International Tables Vol C Tables 4.2.6.8 and 6.1.1.4'
H H 0.0000 0.0000 'International Tables Vol C Tables 4.2.6.8 and 6.1.1.4'
Mn Mn 0.3368 0.7283 'International Tables Vol C Tables 4.2.6.8 and 6.1.1.4'
Mo Mo -1.6832 0.6857 'International Tables Vol C Tables 4.2.6.8 and 6.1.1.4'
N N 0.0061 0.0033 'International Tables Vol C Tables 4.2.6.8 and 6.1.1.4'
O O 0.0106 0.0060 'International Tables Vol C Tables 4.2.6.8 and 6.1.1.4'
P P 0.1023 0.0942 'International Tables Vol C Tables 4.2.6.8 and 6.1.1.4'

loop_
_geom_angle_atom_site_label_1
_geom_angle_atom_site_label_2
_geom_angle_atom_site_label_3
_geom_angle
_geom_angle_site_symmetry_1
_geom_angle_site_symmetry_3
O9 Mo1 Mo2 134.55(10) . .
O9 Mo1 O18 73.61(14) . .
O3 Mo1 Mo2 49.23(10) . .
O3 Mo1 O9 86.24(14) . .
O3 Mo1 O18 81.80(14) . .
O3 Mo1 O29 162.66(15) . .
O18 Mo1 Mo2 89.24(9) . .
O10 Mo1 Mo2 100.78(13) . .
O10 Mo1 O9 96.21(17) . .
O10 Mo1 O3 101.58(17) . .
O10 Mo1 O18 169.16(16) . .
O10 Mo1 O4 105.55(18) . .
O10 Mo1 O29 94.32(18) . .
O4 Mo1 Mo2 48.34(11) . .
O4 Mo1 O9 157.11(16) . .
O4 Mo1 O3 96.08(15) . .
O4 Mo1 O18 84.15(15) . .
O4 Mo1 O29 86.16(15) . .
O29 Mo1 Mo2 134.34(11) . .
O29 Mo1 O9 85.20(14) . .
O29 Mo1 O18 81.33(15) . .
O9 Mo6 Mo5 133.90(10) . .
O9 Mo6 O18 73.01(14) . .
O1 Mo6 Mo5 48.77(11) . .
O1 Mo6 O9 86.15(15) . .
O1 Mo6 O18 81.61(14) . .
O1 Mo6 O28 159.76(15) . .
O8 Mo6 Mo5 47.98(11) . .
O8 Mo6 O9 156.64(15) . .
O8 Mo6 O1 95.30(16) . .
O8 Mo6 O18 84.11(15) . .
O8 Mo6 O28 86.26(16) . .
O18 Mo6 Mo5 88.99(9) . .
O28 Mo6 Mo5 133.77(12) . .
O28 Mo6 O9 84.64(15) . .
O28 Mo6 O18 78.47(14) . .
O15 Mo6 Mo5 100.20(14) . .
O15 Mo6 O9 97.82(18) . .
O15 Mo6 O1 101.72(18) . .
O15 Mo6 O8 104.66(19) . .
O15 Mo6 O18 170.14(17) . .
O15 Mo6 O28 97.37(18) . .
O5 Mo2 Mo1 133.21(10) . .
O5 Mo2 O16 73.23(14) . .
O3 Mo2 Mo1 48.71(10) . .
O3 Mo2 O5 85.43(14) . .
O3 Mo2 O20 160.75(16) . .
O3 Mo2 O16 80.84(14) . .
O4 Mo2 Mo1 48.11(11) . .
O4 Mo2 O5 156.99(16) . .
O4 Mo2 O3 95.35(15) . .
O4 Mo2 O20 87.00(16) . .
O4 Mo2 O16 84.16(15) . .
O20 Mo2 Mo1 134.76(12) . .
O20 Mo2 O5 85.07(15) . .
O20 Mo2 O16 80.40(14) . .
O16 Mo2 Mo1 88.48(9) . .
O11 Mo2 Mo1 99.85(14) . .
O11 Mo2 O5 97.44(18) . .
O11 Mo2 O3 101.02(18) . .
O11 Mo2 O4 104.94(19) . .
O11 Mo2 O20 96.79(18) . .
O11 Mo2 O16 170.40(17) . .
O2 Mo3 Mo4 48.77(11) . .
O2 Mo3 O5 86.36(14) . .
O2 Mo3 O21 160.34(16) . .
O2 Mo3 O16 80.48(14) . .
O5 Mo3 Mo4 133.81(10) . .
O5 Mo3 O16 73.11(14) . .
O21 Mo3 Mo4 133.94(12) . .
O21 Mo3 O5 84.15(15) . .
O21 Mo3 O16 80.30(14) . .
O6 Mo3 Mo4 47.74(11) . .
O6 Mo3 O2 95.34(15) . .
O6 Mo3 O5 156.58(15) . .
O6 Mo3 O21 86.78(16) . .
O6 Mo3 O16 84.11(15) . .
O16 Mo3 Mo4 87.11(9) . .
O12 Mo3 Mo4 99.81(14) . .
O12 Mo3 O2 100.40(18) . .
O12 Mo3 O5 98.52(18) . .
O12 Mo3 O21 98.00(18) . .
O12 Mo3 O6 104.10(19) . .
O12 Mo3 O16 171.56(18) . .
O2 Mo4 Mo3 49.13(10) . .
O2 Mo4 O17 81.37(14) . .
O2 Mo4 O7 86.13(14) . .
O2 Mo4 O24 160.12(16) . .
O17 Mo4 Mo3 90.25(9) . .
O7 Mo4 Mo3 134.64(10) . .
O7 Mo4 O17 73.56(13) . .
O6 Mo4 Mo3 48.19(12) . .
O6 Mo4 O2 96.14(15) . .
O6 Mo4 O17 87.33(15) . .
O6 Mo4 O7 160.23(15) . .
O6 Mo4 O24 85.20(17) . .
O24 Mo4 Mo3 132.79(12) . .
O24 Mo4 O17 78.87(15) . .
O24 Mo4 O7 86.16(16) . .
O13 Mo4 Mo3 101.33(14) . .
O13 Mo4 O2 101.77(18) . .
O13 Mo4 O17 167.06(16) . .
O13 Mo4 O7 94.01(17) . .
O13 Mo4 O6 104.67(18) . .
O13 Mo4 O24 97.03(19) . .
O1 Mo5 Mo6 48.56(10) . .
O1 Mo5 O17 80.13(14) . .
O1 Mo5 O7 85.71(14) . .
O1 Mo5 O25 160.57(15) . .
O17 Mo5 Mo6 88.10(9) . .
O8 Mo5 Mo6 47.83(12) . .
O8 Mo5 O1 94.95(15) . .
O8 Mo5 O17 84.42(15) . .
O8 Mo5 O7 156.51(15) . .
O8 Mo5 O25 87.48(17) . .
O7 Mo5 Mo6 133.23(10) . .
O7 Mo5 O17 72.53(13) . .
O25 Mo5 Mo6 134.94(12) . .
O25 Mo5 O17 80.93(15) . .
O25 Mo5 O7 84.52(16) . .
O14 Mo5 Mo6 100.18(15) . .
O14 Mo5 O1 101.17(18) . .
O14 Mo5 O17 170.05(17) . .
O14 Mo5 O8 105.20(19) . .
O14 Mo5 O7 97.66(17) . .
O14 Mo5 O25 96.75(19) . .
O2 Mn1 O2 180.00(10) 3_666 .
O2 Mn1 O3 95.15(13) 3_666 3_666
O2 Mn1 O3 84.85(13) 3_666 .
O2 Mn1 O3 84.85(13) . 3_666
O2 Mn1 O3 95.15(13) . .
O2 Mn1 O1 83.80(13) 3_666 .
O2 Mn1 O1 96.20(13) . .
O2 Mn1 O1 83.79(13) . 3_666
O2 Mn1 O1 96.21(13) 3_666 3_666
O3 Mn1 O3 180.0 3_666 .
O3 Mn1 O1 83.68(13) 3_666 .
O3 Mn1 O1 96.32(13) . .
O3 Mn1 O1 96.32(13) 3_666 3_666
O3 Mn1 O1 83.68(13) . 3_666
O1 Mn1 O1 180.0 . 3_666
O19 P1 O17 111.8(2) . .
O19 P1 O18 112.5(2) . .
O19 P1 O16 112.3(2) . .
O18 P1 O17 106.1(2) . .
O16 P1 O17 106.8(2) . .
O16 P1 O18 107.0(2) . .
O28 P4 O29 108.2(2) . .
O30 P4 O28 108.1(2) . .
O30 P4 O29 108.7(2) . .
O30 P4 O31 111.8(3) . .
O31 P4 O28 110.2(2) . .
O31 P4 O29 109.8(2) . .
O26 P3 O25 108.2(3) . .
O26 P3 O24 108.6(2) . .
O26 P3 O27 110.3(3) . .
O25 P3 O24 108.9(2) . .
O27 P3 O25 112.4(3) . .
O27 P3 O24 108.4(3) . .
O21 P2 O20 108.7(2) . .
O22 P2 O21 108.1(2) . .
O22 P2 O20 107.5(2) . .
O23 P2 O21 110.4(2) . .
O23 P2 O20 110.6(3) . .
O23 P2 O22 111.4(2) . .
Mo3 O2 Mn1 134.65(18) . .
Mo4 O2 Mo3 82.10(14) . .
Mo4 O2 Mn1 133.82(18) . .
Mo6 O9 Mo1 112.21(17) . .
Mo3 O5 Mo2 112.70(17) . .
Mo1 O3 Mo2 82.06(13) . .
Mo1 O3 Mn1 133.42(18) . .
Mo2 O3 Mn1 134.81(18) . .
Mo6 O1 Mo5 82.66(14) . .
Mo6 O1 Mn1 133.43(18) . .
Mo5 O1 Mn1 134.06(18) . .
Mo4 O17 Mo5 101.57(14) . .
P1 O17 Mo4 126.1(2) . .
P1 O17 Mo5 127.6(2) . .
Mo6 O8 Mo5 84.18(15) . .
Mo1 O18 Mo6 100.25(14) . .
P1 O18 Mo1 126.5(2) . .
P1 O18 Mo6 126.6(2) . .
Mo5 O7 Mo4 111.25(16) . .
P4 O28 Mo6 132.2(2) . .
P3 O25 Mo5 135.5(2) . .
P2 O21 Mo3 133.7(2) . .
Mo1 O4 Mo2 83.56(14) . .
P4 O29 Mo1 129.9(2) . .
P2 O20 Mo2 131.9(2) . .
Mo4 O6 Mo3 84.07(15) . .
Mo2 O16 Mo3 100.03(14) . .
P1 O16 Mo2 126.7(2) . .
P1 O16 Mo3 127.0(2) . .
P3 O24 Mo4 133.8(3) . .
N1 C1 C2 114.3(6) . .
N6 C6 C5 111.0(5) . .
N5 C5 C6 111.1(6) . .
N3 C3 C4 110.0(6) . .
N2 C2 C1 112.9(6) . .
N8 C8 C7 115.0(6) . .
N7 C7 C8 115.5(10) . .
N4 C4 C3 111.1(6) . .

loop_
_geom_bond_atom_site_label_1
_geom_bond_atom_site_label_2
_geom_bond_distance
_geom_bond_site_symmetry_2
Mo1 Mo2 2.5928(6) .
Mo1 O9 2.108(4) .
Mo1 O3 1.967(4) .
Mo1 O18 2.262(4) .
Mo1 O10 1.688(4) .
Mo1 O4 1.942(4) .
Mo1 O29 2.071(4) .
Mo6 Mo5 2.6051(7) .
Mo6 O9 2.105(4) .
Mo6 O1 1.969(4) .
Mo6 O8 1.941(4) .
Mo6 O18 2.294(3) .
Mo6 O28 2.045(4) .
Mo6 O15 1.687(4) .
Mo2 O5 2.103(4) .
Mo2 O3 1.983(3) .
Mo2 O4 1.949(4) .
Mo2 O20 2.055(4) .
Mo2 O16 2.274(4) .
Mo2 O11 1.682(4) .
Mo3 Mo4 2.6042(6) .
Mo3 O2 1.988(3) .
Mo3 O5 2.095(4) .
Mo3 O21 2.043(4) .
Mo3 O6 1.952(4) .
Mo3 O16 2.287(4) .
Mo3 O12 1.684(4) .
Mo4 O2 1.977(4) .
Mo4 O17 2.228(4) .
Mo4 O7 2.123(4) .
Mo4 O6 1.938(4) .
Mo4 O24 2.048(4) .
Mo4 O13 1.703(4) .
Mo5 O1 1.975(4) .
Mo5 O17 2.286(3) .
Mo5 O8 1.945(4) .
Mo5 O7 2.114(4) .
Mo5 O25 2.040(4) .
Mo5 O14 1.682(4) .
Mn1 O2 2.178(4) 3_666
Mn1 O2 2.178(4) .
Mn1 O3 2.209(3) .
Mn1 O3 2.209(3) 3_666
Mn1 O1 2.213(4) 3_666
Mn1 O1 2.213(4) .
P1 O19 1.499(4) .
P1 O17 1.558(4) .
P1 O18 1.557(4) .
P1 O16 1.555(4) .
P4 O28 1.558(4) .
P4 O30 1.515(4) .
P4 O29 1.564(4) .
P4 O31 1.525(5) .
P3 O26 1.520(5) .
P3 O25 1.552(4) .
P3 O24 1.556(4) .
P3 O27 1.522(5) .
P2 O21 1.556(4) .
P2 O20 1.561(4) .
P2 O22 1.532(4) .
P2 O23 1.520(4) .
N6 C6 1.468(8) .
N8 C8 1.476(9) .
C1 N1 1.474(9) .
C1 C2 1.495(9) .
N5 C5 1.473(9) .
C6 C5 1.512(9) .
N3 C3 1.491(9) .
N4 C4 1.468(9) .
N2 C2 1.462(10) .
C3 C4 1.501(9) .
C8 C7 1.479(12) .
C7 N7 1.448(13) .
